data_2105475
loop_
_publ_author_name
'Tarahhomi, Atekeh'
'Pourayoubi, Mehrdad'
'Golen, James A.'
'Zargaran, Poorya'
'Elahi, Behrouz'
'Rheingold, Arnold L.'
'Leyva Ram\'irez, Marco A.'
'Mancilla Percino, Teresa'

_publ_section_title
;
 Hirshfeld surface analysis of new phosphoramidates
;
_journal_issue 3
_journal_name_full 'Acta Crystallographica Section B'
_journal_page_first 260
_journal_page_last 270
_journal_paper_doi 10.1107/S2052519213009445
_journal_volume 69
_journal_year 2013
_chemical_formula_moiety 'C28 H32 N4 O3 P2 '
_chemical_formula_sum 'C28 H32 N4 O3 P2'
_chemical_formula_weight 534.52
_space_group_IT_number 56
_symmetry_cell_setting orthorhombic
_symmetry_space_group_name_Hall '-P 2ab 2ac'
_symmetry_space_group_name_H-M 'P c c n'
_atom_sites_solution_hydrogens geom
_atom_sites_solution_primary direct
_atom_sites_solution_secondary difmap
_audit_creation_method SHELXL-97
_cell_angle_alpha 90.00
_cell_angle_beta 90.00
_cell_angle_gamma 90.00
_cell_formula_units_Z 4
_cell_length_a 13.4363(9)
_cell_length_b 20.3532(13)
_cell_length_c 9.8851(6)
_cell_measurement_reflns_used 9950
_cell_measurement_temperature 90(2)
_cell_measurement_theta_max 27.18
_cell_measurement_theta_min 2.75
_cell_volume 2703.3(3)
_computing_cell_refinement '<i>SAINT</i> (Bruker, 2005)'
_computing_data_collection '<i>APEX2</i> (Bruker, 2005)'
_computing_data_reduction '<i>SAINT</i> (Bruker, 2005)'
_computing_molecular_graphics '<i>Mercury</i> (Macrae <i>et al.</i>, 2008); <i>SHELXTL</i> (Sheldrick, 2008)'
_computing_publication_material '<i>SHELXTL</i> (Sheldrick, 2008); <i>enCIFer</i> (Allen <i>et al.</i>, 2004)'
_computing_structure_refinement '<i>SHELXL-97</i> (Sheldrick, 2008)'
_computing_structure_solution '<i>SHELXS-97</i> (Sheldrick, 2008)'
_diffrn_ambient_temperature 90(2)
_diffrn_measured_fraction_theta_full 0.999
_diffrn_measured_fraction_theta_max 0.999
_diffrn_measurement_device_type 'Bruker APEX-II CCD'
_diffrn_measurement_method '\f and \w scans'
_diffrn_radiation_monochromator graphite
_diffrn_radiation_source 'fine-focus sealed tube'
_diffrn_radiation_type MoK\a
_diffrn_radiation_wavelength 0.71073
_diffrn_reflns_av_R_equivalents 0.0327
_diffrn_reflns_av_sigmaI/netI 0.0210
_diffrn_reflns_limit_h_max 17
_diffrn_reflns_limit_h_min -17
_diffrn_reflns_limit_k_max 26
_diffrn_reflns_limit_k_min -25
_diffrn_reflns_limit_l_max 12
_diffrn_reflns_limit_l_min -12
_diffrn_reflns_number 21713
_diffrn_reflns_theta_full 25.00
_diffrn_reflns_theta_max 27.20
_diffrn_reflns_theta_min 2.75
_exptl_absorpt_coefficient_mu 0.198
_exptl_absorpt_correction_T_max 0.9805
_exptl_absorpt_correction_T_min 0.9467
_exptl_absorpt_correction_type multi-scan
_exptl_absorpt_process_details '<i>SADABS</i> (Sheldrick, 2004)'
_exptl_crystal_colour colourless
_exptl_crystal_density_diffrn 1.313
_exptl_crystal_density_method 'not measured'
_exptl_crystal_description BLOCK
_exptl_crystal_F_000 1128
_exptl_crystal_size_max 0.28
_exptl_crystal_size_mid 0.10
_exptl_crystal_size_min 0.10
_refine_diff_density_max 0.402
_refine_diff_density_min -0.358
_refine_ls_extinction_method none
_refine_ls_goodness_of_fit_ref 1.069
_refine_ls_hydrogen_treatment mixed
_refine_ls_matrix_type full
_refine_ls_number_parameters 176
_refine_ls_number_reflns 3021
_refine_ls_number_restraints 2
_refine_ls_restrained_S_all 1.069
_refine_ls_R_factor_all 0.0431
_refine_ls_R_factor_gt 0.0357
_refine_ls_shift/su_max 0.017
_refine_ls_shift/su_mean 0.000
_refine_ls_structure_factor_coef Fsqd
_refine_ls_weighting_details 'calc w=1/[\s^2^(Fo^2^)+(0.0464P)^2^+2.0756P] where P=(Fo^2^+2Fc^2^)/3'
_refine_ls_weighting_scheme calc
_refine_ls_wR_factor_gt 0.0953
_refine_ls_wR_factor_ref 0.1007
_reflns_number_gt 2613
_reflns_number_total 3021
_reflns_threshold_expression >2sigma(I)
_cod_data_source_file so5063.cif
_cod_data_source_block VI
_cod_original_sg_symbol_H-M Pccn
_cod_database_code 2105475

loop_
_symmetry_equiv_pos_as_xyz
'x, y, z'
'-x+1/2, -y+1/2, z'
'-x, y+1/2, -z+1/2'
'x+1/2, -y, -z+1/2'
'-x, -y, -z'
'x-1/2, y-1/2, -z'
'x, -y-1/2, z-1/2'
'-x-1/2, y, z-1/2'

loop_
_atom_site_type_symbol
_atom_site_label
_atom_site_fract_x
_atom_site_fract_y
_atom_site_fract_z
_atom_site_U_iso_or_equiv
_atom_site_adp_type
_atom_site_calc_flag
_atom_site_refinement_flags
_atom_site_occupancy
_atom_site_symmetry_multiplicity
P P1 0.66141(3) 0.711940(19) 0.54774(4) 0.01271(12) Uani d . 1 1
O O1 0.7500 0.7500 0.47179(14) 0.0136(3) Uani d S 1 2
O O2 0.62320(8) 0.74693(6) 0.66640(10) 0.0189(2) Uani d . 1 1
N N1 0.70297(10) 0.63958(7) 0.59323(13) 0.0174(3) Uani d D 1 1
H H1N 0.7206(14) 0.6402(9) 0.6772(11) 0.021 Uiso d D 1 1
N N2 0.58768(9) 0.70329(6) 0.41932(12) 0.0138(3) Uani d D 1 1
H H2N 0.6069(13) 0.7211(8) 0.3454(12) 0.017 Uiso d D 1 1
C C1 0.76183(11) 0.60001(7) 0.50390(16) 0.0168(3) Uani d . 1 1
C C2 0.86464(12) 0.59971(8) 0.51515(18) 0.0220(3) Uani d . 1 1
H H2A 0.8964 0.6253 0.5830 0.026 Uiso calc R 1 1
C C3 0.92079(13) 0.56202(8) 0.42709(19) 0.0250(4) Uani d . 1 1
H H3A 0.9912 0.5616 0.4364 0.030 Uiso calc R 1 1
C C4 0.87690(13) 0.52478(8) 0.32545(17) 0.0219(3) Uani d . 1 1
C C5 0.77378(12) 0.52519(8) 0.31648(17) 0.0209(3) Uani d . 1 1
H H5A 0.7420 0.4997 0.2486 0.025 Uiso calc R 1 1
C C6 0.71618(12) 0.56224(8) 0.40504(17) 0.0196(3) Uani d . 1 1
H H6A 0.6457 0.5617 0.3978 0.024 Uiso calc R 1 1
C C7 0.93964(15) 0.48668(9) 0.2267(2) 0.0313(4) Uani d . 1 1
H H7A 0.9122 0.4424 0.2160 0.047 Uiso calc R 1 1
H H7B 1.0080 0.4837 0.2609 0.047 Uiso calc R 1 1
H H7C 0.9396 0.5091 0.1390 0.047 Uiso calc R 1 1
C C8 0.48717(11) 0.68338(7) 0.42887(15) 0.0144(3) Uani d . 1 1
C C9 0.45075(12) 0.64930(8) 0.54057(16) 0.0186(3) Uani d . 1 1
H H9A 0.4939 0.6382 0.6131 0.022 Uiso calc R 1 1
C C10 0.35111(12) 0.63166(8) 0.54528(17) 0.0217(3) Uani d . 1 1
H H10A 0.3270 0.6084 0.6218 0.026 Uiso calc R 1 1
C C11 0.28565(12) 0.64707(8) 0.44133(17) 0.0215(3) Uani d . 1 1
C C12 0.32386(12) 0.68041(8) 0.32971(17) 0.0205(3) Uani d . 1 1
H H12A 0.2808 0.6911 0.2567 0.025 Uiso calc R 1 1
C C13 0.42303(11) 0.69835(7) 0.32283(16) 0.0171(3) Uani d . 1 1
H H13A 0.4474 0.7209 0.2455 0.021 Uiso calc R 1 1
C C14 0.17736(13) 0.62836(10) 0.44902(19) 0.0302(4) Uani d . 1 1
H H14A 0.1714 0.5804 0.4543 0.045 Uiso calc R 1 1
H H14B 0.1428 0.6442 0.3681 0.045 Uiso calc R 1 1
H H14C 0.1474 0.6482 0.5296 0.045 Uiso calc R 1 1

loop_
_atom_site_aniso_label
_atom_site_aniso_U_11
_atom_site_aniso_U_22
_atom_site_aniso_U_33
_atom_site_aniso_U_12
_atom_site_aniso_U_13
_atom_site_aniso_U_23
P1 0.01118(19) 0.0169(2) 0.0101(2) -0.00020(13) 0.00030(13) 0.00116(13)
O1 0.0128(7) 0.0181(7) 0.0099(7) -0.0022(6) 0.000 0.000
O2 0.0173(5) 0.0271(6) 0.0124(5) 0.0008(4) 0.0013(4) -0.0021(4)
N1 0.0167(6) 0.0215(7) 0.0141(6) 0.0024(5) -0.0002(5) 0.0044(5)
N2 0.0118(6) 0.0190(6) 0.0105(6) -0.0024(5) 0.0000(5) 0.0027(5)
C1 0.0162(7) 0.0150(7) 0.0192(7) 0.0010(5) 0.0005(6) 0.0060(6)
C2 0.0169(8) 0.0193(8) 0.0300(9) -0.0005(6) -0.0032(7) -0.0018(7)
C3 0.0157(8) 0.0198(8) 0.0395(10) 0.0007(6) 0.0000(7) -0.0018(7)
C4 0.0245(8) 0.0137(7) 0.0276(9) 0.0015(6) 0.0041(7) 0.0039(6)
C5 0.0253(9) 0.0154(7) 0.0221(8) -0.0019(6) -0.0027(6) 0.0030(6)
C6 0.0164(7) 0.0179(7) 0.0246(8) -0.0018(6) -0.0018(6) 0.0051(6)
C7 0.0343(10) 0.0211(8) 0.0386(11) 0.0042(7) 0.0078(8) -0.0032(8)
C8 0.0121(7) 0.0149(7) 0.0161(7) -0.0006(5) 0.0007(5) -0.0015(5)
C9 0.0163(7) 0.0228(8) 0.0167(7) -0.0019(6) -0.0005(6) 0.0027(6)
C10 0.0198(8) 0.0260(8) 0.0194(8) -0.0046(6) 0.0044(6) 0.0042(6)
C11 0.0143(7) 0.0250(8) 0.0253(8) -0.0032(6) 0.0019(6) -0.0007(7)
C12 0.0153(7) 0.0241(8) 0.0220(8) -0.0003(6) -0.0036(6) 0.0001(6)
C13 0.0166(7) 0.0179(7) 0.0169(7) -0.0011(6) -0.0005(6) 0.0019(6)
C14 0.0164(8) 0.0436(11) 0.0307(10) -0.0079(7) 0.0009(7) 0.0039(8)

loop_
_atom_type_symbol
_atom_type_description
_atom_type_scat_dispersion_real
_atom_type_scat_dispersion_imag
_atom_type_scat_source
C C 0.0033 0.0016 'International Tables Vol C Tables 4.2.6.8 and 6.1.1.4'
H H 0.0000 0.0000 'International Tables Vol C Tables 4.2.6.8 and 6.1.1.4'
N N 0.0061 0.0033 'International Tables Vol C Tables 4.2.6.8 and 6.1.1.4'
O O 0.0106 0.0060 'International Tables Vol C Tables 4.2.6.8 and 6.1.1.4'
P P 0.1023 0.0942 'International Tables Vol C Tables 4.2.6.8 and 6.1.1.4'

loop_
_geom_angle_atom_site_label_1
_geom_angle_atom_site_label_2
_geom_angle_atom_site_label_3
_geom_angle_site_symmetry_1
_geom_angle
O2 P1 O1 . 113.54(6)
O2 P1 N2 . 117.77(7)
O1 P1 N2 . 98.00(6)
O2 P1 N1 . 109.68(7)
O1 P1 N1 . 108.02(5)
N2 P1 N1 . 109.02(7)
P1 O1 P1 2_665 124.27(9)
C1 N1 P1 . 121.62(10)
C1 N1 H1N . 116.7(13)
P1 N1 H1N . 110.2(13)
C8 N2 P1 . 124.28(10)
C8 N2 H2N . 117.8(13)
P1 N2 H2N . 116.0(13)
C2 C1 C6 . 119.68(15)
C2 C1 N1 . 120.20(15)
C6 C1 N1 . 120.11(14)
C3 C2 C1 . 119.69(16)
C3 C2 H2A . 120.2
C1 C2 H2A . 120.2
C2 C3 C4 . 121.71(16)
C2 C3 H3A . 119.1
C4 C3 H3A . 119.1
C5 C4 C3 . 117.80(15)
C5 C4 C7 . 121.38(16)
C3 C4 C7 . 120.80(16)
C4 C5 C6 . 121.22(15)
C4 C5 H5A . 119.4
C6 C5 H5A . 119.4
C1 C6 C5 . 119.88(15)
C1 C6 H6A . 120.1
C5 C6 H6A . 120.1
C4 C7 H7A . 109.5
C4 C7 H7B . 109.5
H7A C7 H7B . 109.5
C4 C7 H7C . 109.5
H7A C7 H7C . 109.5
H7B C7 H7C . 109.5
C13 C8 C9 . 119.27(14)
C13 C8 N2 . 118.62(13)
C9 C8 N2 . 122.11(14)
C10 C9 C8 . 119.65(14)
C10 C9 H9A . 120.2
C8 C9 H9A . 120.2
C9 C10 C11 . 121.88(15)
C9 C10 H10A . 119.1
C11 C10 H10A . 119.1
C10 C11 C12 . 117.56(14)
C10 C11 C14 . 121.17(15)
C12 C11 C14 . 121.27(15)
C13 C12 C11 . 121.50(15)
C13 C12 H12A . 119.3
C11 C12 H12A . 119.3
C12 C13 C8 . 120.13(14)
C12 C13 H13A . 119.9
C8 C13 H13A . 119.9
C11 C14 H14A . 109.5
C11 C14 H14B . 109.5
H14A C14 H14B . 109.5
C11 C14 H14C . 109.5
H14A C14 H14C . 109.5
H14B C14 H14C . 109.5

loop_
_geom_bond_atom_site_label_1
_geom_bond_atom_site_label_2
_geom_bond_site_symmetry_2
_geom_bond_distance
P1 O2 . 1.4651(11)
P1 O1 . 1.6064(7)
P1 N2 . 1.6199(13)
P1 N1 . 1.6380(14)
O1 P1 2_665 1.6064(7)
N1 C1 . 1.433(2)
N1 H1N . 0.863(9)
N2 C8 . 1.4132(19)
N2 H2N . 0.856(9)
C1 C2 . 1.386(2)
C1 C6 . 1.386(2)
C2 C3 . 1.384(2)
C2 H2A . 0.9500
C3 C4 . 1.390(2)
C3 H3A . 0.9500
C4 C5 . 1.388(2)
C4 C7 . 1.505(2)
C5 C6 . 1.391(2)
C5 H5A . 0.9500
C6 H6A . 0.9500
C7 H7A . 0.9800
C7 H7B . 0.9800
C7 H7C . 0.9800
C8 C13 . 1.391(2)
C8 C9 . 1.393(2)
C9 C10 . 1.387(2)
C9 H9A . 0.9500
C10 C11 . 1.388(2)
C10 H10A . 0.9500
C11 C12 . 1.393(2)
C11 C14 . 1.506(2)
C12 C13 . 1.383(2)
C12 H12A . 0.9500
C13 H13A . 0.9500
C14 H14A . 0.9800
C14 H14B . 0.9800
C14 H14C . 0.9800

loop_
_geom_hbond_atom_site_label_D
_geom_hbond_atom_site_label_H
_geom_hbond_atom_site_label_A
_geom_hbond_site_symmetry_A
_geom_hbond_distance_DH
_geom_hbond_distance_HA
_geom_hbond_distance_DA
_geom_hbond_angle_DHA
N2 H2N O2 7_575 0.856(9) 1.898(10) 2.7395(16) 167.5(18)
C13 H13A O2 7_575 0.95 2.57 3.2963(19) 133.1

loop_
_geom_torsion_atom_site_label_1
_geom_torsion_atom_site_label_2
_geom_torsion_atom_site_label_3
_geom_torsion_atom_site_label_4
_geom_torsion_site_symmetry_4
_geom_torsion
O2 P1 O1 P1 2_665 40.76(5)
N2 P1 O1 P1 2_665 165.82(5)
N1 P1 O1 P1 2_665 -81.11(5)
O2 P1 N1 C1 . -167.66(12)
O1 P1 N1 C1 . -43.43(14)
N2 P1 N1 C1 . 62.05(14)
O2 P1 N2 C8 . -45.62(14)
O1 P1 N2 C8 . -167.62(11)
N1 P1 N2 C8 . 80.11(13)
P1 N1 C1 C2 . 97.96(16)
P1 N1 C1 C6 . -81.50(17)
C6 C1 C2 C3 . 0.4(2)
N1 C1 C2 C3 . -179.09(15)
C1 C2 C3 C4 . 0.9(3)
C2 C3 C4 C5 . -1.5(2)
C2 C3 C4 C7 . 177.10(16)
C3 C4 C5 C6 . 0.8(2)
C7 C4 C5 C6 . -177.78(15)
C2 C1 C6 C5 . -1.0(2)
N1 C1 C6 C5 . 178.42(14)
C4 C5 C6 C1 . 0.5(2)
P1 N2 C8 C13 . 158.75(12)
P1 N2 C8 C9 . -21.4(2)
C13 C8 C9 C10 . -0.9(2)
N2 C8 C9 C10 . 179.22(15)
C8 C9 C10 C11 . -0.1(3)
C9 C10 C11 C12 . 0.9(3)
C9 C10 C11 C14 . -179.13(17)
C10 C11 C12 C13 . -0.8(2)
C14 C11 C12 C13 . 179.27(16)
C11 C12 C13 C8 . -0.2(2)
C9 C8 C13 C12 . 1.0(2)
N2 C8 C13 C12 . -179.08(14)
